data_1532107
loop_
_publ_author_name
'Rossell, H.J.'

_publ_section_title
;
 Crystal structures of some fluorite-related M7 O12 compounds
;
_journal_name_full 'Journal of Solid State Chemistry'
_journal_page_first 103
_journal_page_last 111
_journal_volume 19
_journal_year 1976
_chemical_formula_sum 'O12 Sc4 Ti3'
_chemical_name_systematic 'Ti3 Sc4 O12'
_space_group_IT_number 148
_symmetry_space_group_name_Hall '-R 3'
_symmetry_space_group_name_H-M 'R -3 :H'
_cell_angle_alpha 90
_cell_angle_beta 90
_cell_angle_gamma 120
_cell_formula_units_Z 3
_cell_length_a 9.088
_cell_length_b 9.088
_cell_length_c 8.5443
_cell_volume 611.144
_citation_journal_id_ASTM JSSCBI
_cod_data_source_file Rossell_JSSCBI_1976_1253.cif
_cod_data_source_block O12Sc4Ti3
_cod_original_cell_volume 611.1443
_cod_database_code 1532107

loop_
_symmetry_equiv_pos_as_xyz
x,y,z
-y,x-y,z
-x+y,-x,z
-x,-y,-z
y,-x+y,-z
x-y,x,-z
x+2/3,y+1/3,z+1/3
-y+2/3,x-y+1/3,z+1/3
-x+y+2/3,-x+1/3,z+1/3
-x+2/3,-y+1/3,-z+1/3
y+2/3,-x+y+1/3,-z+1/3
x-y+2/3,x+1/3,-z+1/3
x+1/3,y+2/3,z+2/3
-y+1/3,x-y+2/3,z+2/3
-x+y+1/3,-x+2/3,z+2/3
-x+1/3,-y+2/3,-z+2/3
y+1/3,-x+y+2/3,-z+2/3
x-y+1/3,x+2/3,-z+2/3

loop_
_atom_site_label
_atom_site_type_symbol
_atom_site_fract_x
_atom_site_fract_y
_atom_site_fract_z
_atom_site_occupancy
_atom_site_U_iso_or_equiv
Ti2 Ti+4 0.2949 0.4126 0.0188 0.3333 0.0
Sc1 Sc+3 0.2949 0.4126 0.0188 0.6666 0.0
Ti1 Ti+4 0 0 0 1 0.0
O2 O-2 0.301 0.447 0.266 1 0.0
O1 O-2 0.32 0.481 -0.21 1 0.0
